data_1575373
loop_
_publ_author_name
'Shi, Dier'
'Liu, Jiyong'
'Liu, Shuna'
'Wang, Yu'
'Yu, Kaxi'
'Hu, Xiurong'

_publ_section_title
;
 Reversible single-crystal-to-single-crystal phase transition of
 nirmatrelvir
;
_journal_issue 36
_journal_name_full CrystEngComm
_journal_page_first 6009
_journal_page_last 6018
_journal_paper_doi 10.1039/D5CE00705D
_journal_volume 27
_journal_year 2025
_chemical_absolute_configuration unk
_chemical_formula_moiety 'C23 H32 F3 N5 O4'
_chemical_formula_sum 'C23 H32 F3 N5 O4'
_chemical_formula_weight 499.53
_space_group_crystal_system orthorhombic
_space_group_IT_number 19
_space_group_name_Hall 'P 2ac 2ab'
_space_group_name_H-M_alt 'P 21 21 21'
_atom_sites_solution_hydrogens geom
_atom_sites_solution_primary dual
_audit_creation_date 2024-05-15
_audit_creation_method
;
Olex2 1.3
(compiled 2020.11.12 svn.r5f609507 for OlexSys, GUI svn.r6408)
;
_audit_update_record
;
2024-06-13 deposited with the CCDC.	2025-08-07 downloaded from the CCDC.
;
_cell_angle_alpha 90
_cell_angle_beta 90
_cell_angle_gamma 90
_cell_formula_units_Z 4
_cell_length_a 9.6828(5)
_cell_length_b 15.0274(8)
_cell_length_c 18.0229(7)
_cell_measurement_reflns_used 4173
_cell_measurement_temperature 293.0
_cell_measurement_theta_max 26.492
_cell_measurement_theta_min 2.388
_cell_volume 2622.5(2)
_computing_cell_refinement 'SAINT V8.40B (?, 2016)'
_computing_data_reduction 'SAINT V8.40B (?, 2016)'
_computing_molecular_graphics 'Olex2 1.3 (Dolomanov et al., 2009)'
_computing_publication_material 'Olex2 1.3 (Dolomanov et al., 2009)'
_computing_structure_refinement 'SHELXL 2018/3 (Sheldrick, 2015)'
_computing_structure_solution 'SHELXT 2018/2 (Sheldrick, 2018)'
_diffrn_ambient_temperature 293.0
_diffrn_measured_fraction_theta_full 1.000
_diffrn_measured_fraction_theta_max 0.999
_diffrn_measurement_device_type 'Bruker D8 Venture'
_diffrn_measurement_method '\f and \w scans'
_diffrn_radiation_type MoK\a
_diffrn_radiation_wavelength 0.71073
_diffrn_reflns_av_R_equivalents 0.1038
_diffrn_reflns_av_unetI/netI 0.0735
_diffrn_reflns_Laue_measured_fraction_full 1.000
_diffrn_reflns_Laue_measured_fraction_max 0.999
_diffrn_reflns_limit_h_max 12
_diffrn_reflns_limit_h_min -12
_diffrn_reflns_limit_k_max 18
_diffrn_reflns_limit_k_min -19
_diffrn_reflns_limit_l_max 23
_diffrn_reflns_limit_l_min -22
_diffrn_reflns_number 33060
_diffrn_reflns_point_group_measured_fraction_full 1.000
_diffrn_reflns_point_group_measured_fraction_max 0.999
_diffrn_reflns_theta_full 25.242
_diffrn_reflns_theta_max 27.494
_diffrn_reflns_theta_min 2.260
_diffrn_source_current 1.4
_diffrn_source_power 0.07
_diffrn_source_voltage 50.0
_exptl_absorpt_coefficient_mu 0.102
_exptl_absorpt_correction_T_max 0.7456
_exptl_absorpt_correction_T_min 0.6714
_exptl_absorpt_correction_type multi-scan
_exptl_absorpt_process_details
;
SADABS-2016/2 (Bruker,2016/2) was used for absorption correction.
wR2(int) was 0.1306 before and 0.0770 after correction.
The Ratio of minimum to maximum transmission is 0.9005.
The \l/2 correction factor is Not present.
;
_exptl_crystal_colour colourless
_exptl_crystal_colour_primary colourless
_exptl_crystal_density_diffrn 1.265
_exptl_crystal_description needle
_exptl_crystal_F_000 1056
_exptl_crystal_size_max 0.28
_exptl_crystal_size_mid 0.113
_exptl_crystal_size_min 0.07
_refine_diff_density_max 0.566
_refine_diff_density_min -0.297
_refine_diff_density_rms 0.050
_refine_ls_abs_structure_details
;
 Flack x determined using 1016 quotients [(I+)-(I-)]/[(I+)+(I-)]
 (Parsons, Flack and Wagner, Acta Cryst. B69 (2013) 249-259).
;
_refine_ls_abs_structure_Flack 0.9(7)
_refine_ls_extinction_method none
_refine_ls_goodness_of_fit_ref 1.110
_refine_ls_hydrogen_treatment constr
_refine_ls_matrix_type full
_refine_ls_number_parameters 321
_refine_ls_number_reflns 6026
_refine_ls_number_restraints 0
_refine_ls_restrained_S_all 1.110
_refine_ls_R_factor_all 0.1649
_refine_ls_R_factor_gt 0.0983
_refine_ls_shift/su_max 0.000
_refine_ls_shift/su_mean 0.000
_refine_ls_structure_factor_coef Fsqd
_refine_ls_weighting_details 'w=1/[\s^2^(Fo^2^)+(0.0614P)^2^+2.5329P] where P=(Fo^2^+2Fc^2^)/3'
_refine_ls_weighting_scheme calc
_refine_ls_wR_factor_gt 0.1914
_refine_ls_wR_factor_ref 0.2243
_reflns_Friedel_coverage 0.776
_reflns_Friedel_fraction_full 1.000
_reflns_Friedel_fraction_max 0.998
_reflns_number_gt 3643
_reflns_number_total 6026
_reflns_threshold_expression 'I > 2\s(I)'
_cod_data_source_file d5ce00705d2.cif
_cod_data_source_block nmtw1_293k_0m
_cod_depositor_comments 'Adding full bibliography for 1575370--1575374.cif.'
_cod_database_code 1575373
_shelx_shelxl_version_number 2018/3
_shelx_space_group_comment
;
The symmetry employed for this shelxl refinement is uniquely defined
by the following loop, which should always be used as a source of
symmetry information in preference to the above space-group names.
They are only intended as comments.
;
_shelx_estimated_absorpt_t_max 0.993
_shelx_estimated_absorpt_t_min 0.972
_olex2_refinement_description
;
1. Fixed Uiso
 At 1.2 times of:
  All C(H) groups, All C(H,H) groups, All N(H) groups
 At 1.5 times of:
  All C(H,H,H) groups
2.a Ternary CH refined with riding coordinates:
 C3(H3A), C9(H9), C6(H6), C17(H17), C10(H10), C11(H11)
2.b Secondary CH2 refined with riding coordinates:
 C5(H5A,H5B), C2(H2A,H2B), C1(H1A,H1B), C12(H12A,H12B)
2.c Aromatic/amide H refined with riding coordinates:
 N3(H3), N5(H5), N1(H1)
2.d Idealised Me refined as rotating group:
 C14(H14A,H14B,H14C), C20(H20A,H20B,H20C), C21(H21A,H21B,H21C), C15(H15A,H15B,
 H15C), C19(H19A,H19B,H19C)
;
_olex2_submission_special_instructions 'No special instructions were received'

loop_
_space_group_symop_operation_xyz
'x, y, z'
'-x+1/2, -y, z+1/2'
'-x, y+1/2, -z+1/2'
'x+1/2, -y+1/2, -z'

loop_
_atom_site_label
_atom_site_type_symbol
_atom_site_fract_x
_atom_site_fract_y
_atom_site_fract_z
_atom_site_U_iso_or_equiv
_atom_site_adp_type
_atom_site_occupancy
_atom_site_site_symmetry_order
_atom_site_calc_flag
_atom_site_refinement_flags_posn
_atom_site_refinement_flags_adp
_atom_site_refinement_flags_occupancy
_atom_site_disorder_assembly
_atom_site_disorder_group
O3 O 0.8161(5) 0.5753(4) 0.9126(3) 0.0701(15) Uani 1 1 d . . . . .
N3 N 0.7309(5) 0.6459(3) 0.6215(3) 0.0425(12) Uani 1 1 d . . . . .
H3 H 0.718707 0.702168 0.615415 0.051 Uiso 1 1 calc R U . . .
O2 O 0.7724(6) 0.5377(3) 0.7058(3) 0.0689(15) Uani 1 1 d . . . . .
N4 N 0.8734(5) 0.6524(4) 0.8107(3) 0.0492(13) Uani 1 1 d . . . . .
O1 O 0.3400(6) 0.7172(4) 0.4630(3) 0.0823(18) Uani 1 1 d . . . . .
N5 N 0.5498(6) 0.5601(4) 0.8481(3) 0.0549(14) Uani 1 1 d . . . . .
H5 H 0.561146 0.522378 0.883476 0.066 Uiso 1 1 calc R U . . .
O4 O 0.4314(6) 0.5895(4) 0.7425(3) 0.0836(18) Uani 1 1 d . . . . .
C3 C 0.4469(6) 0.6166(4) 0.5521(3) 0.0416(14) Uani 1 1 d . . . . .
H3A H 0.455773 0.651001 0.598014 0.050 Uiso 1 1 calc R U . . .
C16 C 0.7820(7) 0.6195(4) 0.8591(3) 0.0481(15) Uani 1 1 d . . . . .
N1 N 0.2156(6) 0.6091(5) 0.5211(4) 0.078(2) Uani 1 1 d . . . . .
H1 H 0.136471 0.621795 0.502122 0.093 Uiso 1 1 calc R U . . .
C8 C 0.7776(6) 0.6150(4) 0.6866(3) 0.0430(14) Uani 1 1 d . . . . .
C4 C 0.3295(7) 0.6548(5) 0.5060(4) 0.0565(17) Uani 1 1 d . . . . .
C9 C 0.8431(7) 0.6861(4) 0.7360(3) 0.0458(15) Uani 1 1 d . . . . .
H9 H 0.783598 0.738775 0.738786 0.055 Uiso 1 1 calc R U . . .
C6 C 0.7008(6) 0.5847(4) 0.5609(3) 0.0463(15) Uani 1 1 d . . . . .
H6 H 0.674905 0.527029 0.582099 0.056 Uiso 1 1 calc R U . . .
C17 C 0.6284(6) 0.6427(5) 0.8484(4) 0.0481(16) Uani 1 1 d . . . . .
H17 H 0.617642 0.671098 0.799788 0.058 Uiso 1 1 calc R U . . .
C5 C 0.5829(6) 0.6173(5) 0.5117(3) 0.0457(15) Uani 1 1 d . . . . .
H5A H 0.602726 0.677302 0.494994 0.055 Uiso 1 1 calc R U . . .
H5B H 0.576395 0.579425 0.468217 0.055 Uiso 1 1 calc R U . . .
C10 C 0.9849(7) 0.7108(5) 0.7051(4) 0.0550(18) Uani 1 1 d . . . . .
H10 H 1.000330 0.702209 0.651814 0.066 Uiso 1 1 calc R U . . .
N2 N 0.9239(7) 0.5663(6) 0.4816(4) 0.097(3) Uani 1 1 d . . . . .
C22 C 0.4610(7) 0.5420(5) 0.7942(4) 0.0603(19) Uani 1 1 d . . . . .
C13 C 1.0780(8) 0.7754(6) 0.7452(4) 0.067(2) Uani 1 1 d . . . . .
C2 C 0.3907(7) 0.5235(5) 0.5706(4) 0.0628(19) Uani 1 1 d . . . . .
H2A H 0.417302 0.480597 0.533013 0.075 Uiso 1 1 calc R U . . .
H2B H 0.424305 0.503338 0.618484 0.075 Uiso 1 1 calc R U . . .
C18 C 0.5739(8) 0.7080(5) 0.9085(4) 0.0631(19) Uani 1 1 d . . . . .
C7 C 0.8265(7) 0.5728(5) 0.5161(4) 0.0623(19) Uani 1 1 d . . . . .
C1 C 0.2362(8) 0.5362(6) 0.5719(5) 0.079(2) Uani 1 1 d . . . . .
H1A H 0.188612 0.483092 0.555161 0.095 Uiso 1 1 calc R U . . .
H1B H 0.204118 0.551384 0.621330 0.095 Uiso 1 1 calc R U . . .
C12 C 1.0208(7) 0.6319(6) 0.8211(4) 0.064(2) Uani 1 1 d . . . . .
H12A H 1.036110 0.568160 0.820115 0.077 Uiso 1 1 calc R U . . .
H12B H 1.053455 0.655153 0.868164 0.077 Uiso 1 1 calc R U . . .
C11 C 1.0938(7) 0.6763(6) 0.7577(4) 0.066(2) Uani 1 1 d . . . . .
H11 H 1.174841 0.646565 0.736493 0.079 Uiso 1 1 calc R U . . .
C14 C 1.0223(10) 0.8353(6) 0.8045(5) 0.084(3) Uani 1 1 d . . . . .
H14A H 0.980562 0.886622 0.782102 0.127 Uiso 1 1 calc R U . . .
H14B H 1.096199 0.853796 0.836482 0.127 Uiso 1 1 calc R U . . .
H14C H 0.954259 0.803782 0.833047 0.127 Uiso 1 1 calc R U . . .
C20 C 0.5645(12) 0.6671(7) 0.9852(4) 0.095(3) Uani 1 1 d . . . . .
H20A H 0.499466 0.618904 0.984452 0.143 Uiso 1 1 calc R U . . .
H20B H 0.534396 0.711415 1.020004 0.143 Uiso 1 1 calc R U . . .
H20C H 0.653581 0.645163 0.999649 0.143 Uiso 1 1 calc R U . . .
C21 C 0.6739(11) 0.7871(6) 0.9137(6) 0.103(3) Uani 1 1 d . . . . .
H21A H 0.765713 0.765564 0.922738 0.155 Uiso 1 1 calc R U . . .
H21B H 0.646226 0.825443 0.953597 0.155 Uiso 1 1 calc R U . . .
H21C H 0.672323 0.819728 0.867884 0.155 Uiso 1 1 calc R U . . .
C15 C 1.1879(9) 0.8183(7) 0.6971(5) 0.101(3) Uani 1 1 d . . . . .
H15A H 1.212842 0.778341 0.657759 0.151 Uiso 1 1 calc R U . . .
H15B H 1.267882 0.831006 0.726776 0.151 Uiso 1 1 calc R U . . .
H15C H 1.152647 0.872554 0.676448 0.151 Uiso 1 1 calc R U . . .
C19 C 0.4312(10) 0.7408(8) 0.8849(6) 0.109(4) Uani 1 1 d . . . . .
H19A H 0.395016 0.780149 0.922062 0.164 Uiso 1 1 calc R U . . .
H19B H 0.370325 0.690887 0.879041 0.164 Uiso 1 1 calc R U . . .
H19C H 0.438588 0.772072 0.838560 0.164 Uiso 1 1 calc R U . . .
F1 F 0.3189(13) 0.4325(7) 0.7465(4) 0.254(7) Uani 1 1 d . . . . .
F2 F 0.2894(9) 0.4589(6) 0.8532(5) 0.186(4) Uani 1 1 d . . . . .
F3 F 0.4525(8) 0.3907(5) 0.8309(7) 0.194(5) Uani 1 1 d . . . . .
C23 C 0.3870(11) 0.4547(8) 0.8024(6) 0.091(3) Uani 1 1 d . . . . .

loop_
_atom_site_aniso_label
_atom_site_aniso_U_11
_atom_site_aniso_U_22
_atom_site_aniso_U_33
_atom_site_aniso_U_23
_atom_site_aniso_U_13
_atom_site_aniso_U_12
O3 0.062(3) 0.090(4) 0.058(3) 0.032(3) -0.008(3) 0.003(3)
N3 0.043(3) 0.039(3) 0.045(3) 0.000(2) -0.006(2) -0.003(2)
O2 0.096(4) 0.048(3) 0.063(3) 0.012(2) -0.025(3) -0.003(3)
N4 0.044(3) 0.064(3) 0.039(3) 0.009(3) -0.006(2) 0.002(3)
O1 0.072(4) 0.080(4) 0.095(4) 0.037(3) -0.016(3) 0.014(3)
N5 0.051(3) 0.069(4) 0.044(3) 0.011(3) -0.004(3) -0.006(3)
O4 0.072(4) 0.121(5) 0.057(3) 0.014(3) -0.020(3) -0.007(4)
C3 0.037(3) 0.048(3) 0.039(3) 0.003(3) -0.005(3) -0.003(3)
C16 0.048(4) 0.058(4) 0.038(3) 0.005(3) -0.005(3) -0.003(3)
N1 0.039(3) 0.109(6) 0.086(5) 0.010(4) -0.014(3) -0.001(4)
C8 0.037(3) 0.049(4) 0.042(3) 0.003(3) -0.008(3) 0.001(3)
C4 0.045(4) 0.067(5) 0.057(4) 0.003(4) -0.010(3) 0.001(4)
C9 0.044(3) 0.055(4) 0.039(3) 0.005(3) -0.003(3) 0.000(3)
C6 0.038(3) 0.051(4) 0.050(4) -0.005(3) -0.005(3) 0.000(3)
C17 0.042(3) 0.065(4) 0.038(3) 0.015(3) -0.002(3) 0.001(3)
C5 0.038(3) 0.058(4) 0.041(3) -0.003(3) -0.006(3) -0.005(3)
C10 0.044(4) 0.080(5) 0.041(3) 0.001(4) -0.001(3) -0.009(3)
N2 0.046(4) 0.137(7) 0.108(6) -0.062(5) 0.009(4) -0.004(4)
C22 0.048(4) 0.089(5) 0.044(4) 0.005(4) -0.005(3) -0.011(4)
C13 0.059(5) 0.092(6) 0.048(4) 0.009(4) -0.012(4) -0.031(4)
C2 0.060(5) 0.063(4) 0.066(5) 0.017(4) -0.004(4) -0.011(4)
C18 0.059(5) 0.072(5) 0.059(4) -0.006(4) 0.010(4) 0.002(4)
C7 0.037(4) 0.082(5) 0.068(5) -0.027(4) -0.010(4) -0.004(4)
C1 0.055(5) 0.100(6) 0.082(6) 0.018(5) -0.002(4) -0.027(5)
C12 0.044(4) 0.083(5) 0.064(5) 0.012(4) -0.010(3) 0.005(4)
C11 0.038(4) 0.102(6) 0.058(4) 0.005(4) -0.006(3) 0.000(4)
C14 0.090(6) 0.096(6) 0.067(5) -0.003(5) -0.011(5) -0.032(5)
C20 0.116(8) 0.109(7) 0.061(5) -0.018(5) 0.014(5) -0.001(6)
C21 0.126(9) 0.062(5) 0.123(8) -0.024(6) 0.023(7) -0.006(6)
C15 0.074(6) 0.152(9) 0.077(6) 0.026(6) -0.014(5) -0.050(6)
C19 0.083(7) 0.141(9) 0.103(7) -0.009(7) 0.002(6) 0.042(7)
F1 0.388(16) 0.263(10) 0.110(5) 0.042(6) -0.092(8) -0.240(11)
F2 0.146(7) 0.198(8) 0.214(9) 0.051(7) 0.056(7) -0.053(7)
F3 0.121(6) 0.081(4) 0.380(15) 0.014(7) -0.046(8) -0.027(4)
C23 0.079(6) 0.112(8) 0.083(6) -0.001(6) -0.008(6) -0.037(6)

loop_
_atom_type_symbol
_atom_type_description
_atom_type_scat_dispersion_real
_atom_type_scat_dispersion_imag
_atom_type_scat_source
C C 0.0033 0.0016 'International Tables Vol C Tables 4.2.6.8 and 6.1.1.4'
H H 0.0000 0.0000 'International Tables Vol C Tables 4.2.6.8 and 6.1.1.4'
F F 0.0171 0.0103 'International Tables Vol C Tables 4.2.6.8 and 6.1.1.4'
N N 0.0061 0.0033 'International Tables Vol C Tables 4.2.6.8 and 6.1.1.4'
O O 0.0106 0.0060 'International Tables Vol C Tables 4.2.6.8 and 6.1.1.4'

loop_
_geom_angle_atom_site_label_1
_geom_angle_atom_site_label_2
_geom_angle_atom_site_label_3
_geom_angle
_geom_angle_site_symmetry_1
_geom_angle_site_symmetry_3
_geom_angle_publ_flag
C8 N3 H3 119.9 . . ?
C8 N3 C6 120.3(5) . . ?
C6 N3 H3 119.9 . . ?
C16 N4 C9 126.3(5) . . ?
C16 N4 C12 118.8(5) . . ?
C9 N4 C12 112.5(5) . . ?
C17 N5 H5 119.5 . . ?
C22 N5 H5 119.5 . . ?
C22 N5 C17 121.1(6) . . ?
C4 C3 H3A 109.1 . . ?
C4 C3 C2 101.4(5) . . ?
C5 C3 H3A 109.1 . . ?
C5 C3 C4 112.8(5) . . ?
C5 C3 C2 114.9(6) . . ?
C2 C3 H3A 109.1 . . ?
O3 C16 N4 122.6(6) . . ?
O3 C16 C17 119.0(6) . . ?
N4 C16 C17 118.3(5) . . ?
C4 N1 H1 123.0 . . ?
C4 N1 C1 114.1(6) . . ?
C1 N1 H1 123.0 . . ?
N3 C8 C9 114.0(5) . . ?
O2 C8 N3 124.6(6) . . ?
O2 C8 C9 121.4(5) . . ?
O1 C4 C3 125.0(6) . . ?
O1 C4 N1 126.6(7) . . ?
N1 C4 C3 108.3(6) . . ?
N4 C9 C8 112.1(5) . . ?
N4 C9 H9 110.5 . . ?
N4 C9 C10 103.8(5) . . ?
C8 C9 H9 110.5 . . ?
C10 C9 C8 109.2(5) . . ?
C10 C9 H9 110.5 . . ?
N3 C6 H6 108.6 . . ?
N3 C6 C5 112.5(5) . . ?
N3 C6 C7 108.8(5) . . ?
C5 C6 H6 108.6 . . ?
C7 C6 H6 108.6 . . ?
C7 C6 C5 109.7(5) . . ?
N5 C17 C16 108.2(5) . . ?
N5 C17 H17 108.2 . . ?
N5 C17 C18 111.3(5) . . ?
C16 C17 H17 108.2 . . ?
C16 C17 C18 112.6(6) . . ?
C18 C17 H17 108.2 . . ?
C3 C5 C6 111.8(5) . . ?
C3 C5 H5A 109.3 . . ?
C3 C5 H5B 109.3 . . ?
C6 C5 H5A 109.3 . . ?
C6 C5 H5B 109.3 . . ?
H5A C5 H5B 107.9 . . ?
C9 C10 H10 117.6 . . ?
C13 C10 C9 121.2(6) . . ?
C13 C10 H10 117.6 . . ?
C13 C10 C11 60.2(5) . . ?
C11 C10 C9 108.4(5) . . ?
C11 C10 H10 117.6 . . ?
N5 C22 C23 114.6(7) . . ?
O4 C22 N5 126.8(7) . . ?
O4 C22 C23 118.6(7) . . ?
C10 C13 C11 59.9(5) . . ?
C10 C13 C15 114.8(6) . . ?
C11 C13 C15 115.6(8) . . ?
C14 C13 C10 120.8(7) . . ?
C14 C13 C11 121.4(7) . . ?
C14 C13 C15 113.9(7) . . ?
C3 C2 H2A 111.0 . . ?
C3 C2 H2B 111.0 . . ?
H2A C2 H2B 109.0 . . ?
C1 C2 C3 103.8(6) . . ?
C1 C2 H2A 111.0 . . ?
C1 C2 H2B 111.0 . . ?
C20 C18 C17 113.6(7) . . ?
C20 C18 C21 107.3(7) . . ?
C20 C18 C19 109.4(8) . . ?
C21 C18 C17 108.4(6) . . ?
C19 C18 C17 108.4(7) . . ?
C19 C18 C21 109.7(8) . . ?
N2 C7 C6 177.9(9) . . ?
N1 C1 C2 102.9(6) . . ?
N1 C1 H1A 111.2 . . ?
N1 C1 H1B 111.2 . . ?
C2 C1 H1A 111.2 . . ?
C2 C1 H1B 111.2 . . ?
H1A C1 H1B 109.1 . . ?
N4 C12 H12A 110.6 . . ?
N4 C12 H12B 110.6 . . ?
N4 C12 C11 105.5(6) . . ?
H12A C12 H12B 108.8 . . ?
C11 C12 H12A 110.6 . . ?
C11 C12 H12B 110.6 . . ?
C10 C11 C13 59.9(5) . . ?
C10 C11 H11 118.1 . . ?
C13 C11 H11 118.1 . . ?
C12 C11 C10 107.6(6) . . ?
C12 C11 C13 120.2(7) . . ?
C12 C11 H11 118.1 . . ?
C13 C14 H14A 109.5 . . ?
C13 C14 H14B 109.5 . . ?
C13 C14 H14C 109.5 . . ?
H14A C14 H14B 109.5 . . ?
H14A C14 H14C 109.5 . . ?
H14B C14 H14C 109.5 . . ?
C18 C20 H20A 109.5 . . ?
C18 C20 H20B 109.5 . . ?
C18 C20 H20C 109.5 . . ?
H20A C20 H20B 109.5 . . ?
H20A C20 H20C 109.5 . . ?
H20B C20 H20C 109.5 . . ?
C18 C21 H21A 109.5 . . ?
C18 C21 H21B 109.5 . . ?
C18 C21 H21C 109.5 . . ?
H21A C21 H21B 109.5 . . ?
H21A C21 H21C 109.5 . . ?
H21B C21 H21C 109.5 . . ?
C13 C15 H15A 109.5 . . ?
C13 C15 H15B 109.5 . . ?
C13 C15 H15C 109.5 . . ?
H15A C15 H15B 109.5 . . ?
H15A C15 H15C 109.5 . . ?
H15B C15 H15C 109.5 . . ?
C18 C19 H19A 109.5 . . ?
C18 C19 H19B 109.5 . . ?
C18 C19 H19C 109.5 . . ?
H19A C19 H19B 109.5 . . ?
H19A C19 H19C 109.5 . . ?
H19B C19 H19C 109.5 . . ?
F1 C23 C22 113.9(9) . . ?
F1 C23 F2 101.1(10) . . ?
F1 C23 F3 112.9(12) . . ?
F2 C23 C22 111.7(10) . . ?
F3 C23 C22 117.8(8) . . ?
F3 C23 F2 96.6(10) . . ?

loop_
_geom_bond_atom_site_label_1
_geom_bond_atom_site_label_2
_geom_bond_distance
_geom_bond_site_symmetry_2
_geom_bond_publ_flag
O3 C16 1.218(7) . ?
N3 H3 0.8600 . ?
N3 C8 1.342(7) . ?
N3 C6 1.457(7) . ?
O2 C8 1.213(7) . ?
N4 C16 1.337(8) . ?
N4 C9 1.468(8) . ?
N4 C12 1.471(8) . ?
O1 C4 1.222(8) . ?
N5 H5 0.8600 . ?
N5 C17 1.456(8) . ?
N5 C22 1.325(8) . ?
O4 C22 1.208(8) . ?
C3 H3A 0.9800 . ?
C3 C4 1.520(9) . ?
C3 C5 1.505(8) . ?
C3 C2 1.538(9) . ?
C16 C17 1.540(9) . ?
N1 H1 0.8600 . ?
N1 C4 1.327(9) . ?
N1 C1 1.442(10) . ?
C8 C9 1.529(9) . ?
C9 H9 0.9800 . ?
C9 C10 1.528(9) . ?
C6 H6 0.9800 . ?
C6 C5 1.527(8) . ?
C6 C7 1.472(10) . ?
C17 H17 0.9800 . ?
C17 C18 1.555(10) . ?
C5 H5A 0.9700 . ?
C5 H5B 0.9700 . ?
C10 H10 0.9800 . ?
C10 C13 1.509(10) . ?
C10 C11 1.510(9) . ?
N2 C7 1.134(9) . ?
C22 C23 1.502(12) . ?
C13 C11 1.514(11) . ?
C13 C14 1.499(12) . ?
C13 C15 1.515(11) . ?
C2 H2A 0.9700 . ?
C2 H2B 0.9700 . ?
C2 C1 1.509(11) . ?
C18 C20 1.514(11) . ?
C18 C21 1.536(12) . ?
C18 C19 1.528(12) . ?
C1 H1A 0.9700 . ?
C1 H1B 0.9700 . ?
C12 H12A 0.9700 . ?
C12 H12B 0.9700 . ?
C12 C11 1.501(10) . ?
C11 H11 0.9800 . ?
C14 H14A 0.9600 . ?
C14 H14B 0.9600 . ?
C14 H14C 0.9600 . ?
C20 H20A 0.9600 . ?
C20 H20B 0.9600 . ?
C20 H20C 0.9600 . ?
C21 H21A 0.9600 . ?
C21 H21B 0.9600 . ?
C21 H21C 0.9600 . ?
C15 H15A 0.9600 . ?
C15 H15B 0.9600 . ?
C15 H15C 0.9600 . ?
C19 H19A 0.9600 . ?
C19 H19B 0.9600 . ?
C19 H19C 0.9600 . ?
F1 C23 1.250(11) . ?
F2 C23 1.317(12) . ?
F3 C23 1.261(12) . ?

loop_
_geom_hbond_atom_site_label_D
_geom_hbond_atom_site_label_H
_geom_hbond_atom_site_label_A
_geom_hbond_distance_DH
_geom_hbond_distance_HA
_geom_hbond_distance_DA
_geom_hbond_angle_DHA
_geom_hbond_site_symmetry_A
_geom_hbond_publ_flag
N3 H3 O1 0.86 2.20 2.768(7) 123.3 4_566 yes
N5 H5 N2 0.86 2.22 3.076(9) 174.2 2_665 yes
N1 H1 N2 0.86 2.25 2.982(9) 142.9 1_455 yes

loop_
_geom_torsion_atom_site_label_1
_geom_torsion_atom_site_label_2
_geom_torsion_atom_site_label_3
_geom_torsion_atom_site_label_4
_geom_torsion
_geom_torsion_site_symmetry_1
_geom_torsion_site_symmetry_2
_geom_torsion_site_symmetry_3
_geom_torsion_site_symmetry_4
_geom_torsion_publ_flag
O3 C16 C17 N5 -55.4(8) . . . . ?
O3 C16 C17 C18 68.0(8) . . . . ?
N3 C8 C9 N4 171.3(5) . . . . ?
N3 C8 C9 C10 -74.2(7) . . . . ?
N3 C6 C5 C3 -67.7(7) . . . . ?
O2 C8 C9 N4 -9.9(9) . . . . ?
O2 C8 C9 C10 104.6(7) . . . . ?
N4 C16 C17 N5 127.6(6) . . . . ?
N4 C16 C17 C18 -108.9(7) . . . . ?
N4 C9 C10 C13 -56.3(8) . . . . ?
N4 C9 C10 C11 9.4(7) . . . . ?
N4 C12 C11 C10 -8.1(9) . . . . ?
N4 C12 C11 C13 56.7(9) . . . . ?
N5 C17 C18 C20 52.5(8) . . . . ?
N5 C17 C18 C21 171.7(6) . . . . ?
N5 C17 C18 C19 -69.2(8) . . . . ?
N5 C22 C23 F1 -170.3(11) . . . . ?
N5 C22 C23 F2 75.8(11) . . . . ?
N5 C22 C23 F3 -34.6(14) . . . . ?
O4 C22 C23 F1 12.5(15) . . . . ?
O4 C22 C23 F2 -101.3(11) . . . . ?
O4 C22 C23 F3 148.3(10) . . . . ?
C3 C2 C1 N1 28.3(8) . . . . ?
C16 N4 C9 C8 -59.8(8) . . . . ?
C16 N4 C9 C10 -177.5(6) . . . . ?
C16 N4 C12 C11 178.7(6) . . . . ?
C16 C17 C18 C20 -69.1(8) . . . . ?
C16 C17 C18 C21 50.0(8) . . . . ?
C16 C17 C18 C19 169.1(7) . . . . ?
C8 N3 C6 C5 148.3(6) . . . . ?
C8 N3 C6 C7 -89.8(7) . . . . ?
C8 C9 C10 C13 -176.0(6) . . . . ?
C8 C9 C10 C11 -110.3(6) . . . . ?
C4 C3 C5 C6 176.0(5) . . . . ?
C4 C3 C2 C1 -29.5(8) . . . . ?
C4 N1 C1 C2 -16.6(10) . . . . ?
C9 N4 C16 O3 163.4(6) . . . . ?
C9 N4 C16 C17 -19.7(10) . . . . ?
C9 N4 C12 C11 15.0(8) . . . . ?
C9 C10 C13 C11 94.4(7) . . . . ?
C9 C10 C13 C14 -16.4(11) . . . . ?
C9 C10 C13 C15 -159.2(7) . . . . ?
C9 C10 C11 C13 -116.1(7) . . . . ?
C9 C10 C11 C12 -0.9(8) . . . . ?
C6 N3 C8 O2 -15.3(10) . . . . ?
C6 N3 C8 C9 163.3(5) . . . . ?
C17 N5 C22 O4 -2.4(11) . . . . ?
C17 N5 C22 C23 -179.3(7) . . . . ?
C5 C3 C4 O1 -36.4(10) . . . . ?
C5 C3 C4 N1 144.0(6) . . . . ?
C5 C3 C2 C1 -151.5(6) . . . . ?
C10 C13 C11 C12 -93.8(7) . . . . ?
C22 N5 C17 C16 -128.8(6) . . . . ?
C22 N5 C17 C18 107.0(7) . . . . ?
C13 C10 C11 C12 115.2(7) . . . . ?
C2 C3 C4 O1 -159.8(8) . . . . ?
C2 C3 C4 N1 20.6(8) . . . . ?
C2 C3 C5 C6 -68.4(7) . . . . ?
C7 C6 C5 C3 170.9(6) . . . . ?
C1 N1 C4 O1 177.5(8) . . . . ?
C1 N1 C4 C3 -2.9(9) . . . . ?
C12 N4 C16 O3 2.1(10) . . . . ?
C12 N4 C16 C17 178.9(6) . . . . ?
C12 N4 C9 C8 102.6(7) . . . . ?
C12 N4 C9 C10 -15.2(8) . . . . ?
C11 C10 C13 C14 -110.8(8) . . . . ?
C11 C10 C13 C15 106.4(9) . . . . ?
C14 C13 C11 C10 109.9(8) . . . . ?
C14 C13 C11 C12 16.1(10) . . . . ?
C15 C13 C11 C10 -105.1(7) . . . . ?
C15 C13 C11 C12 161.1(6) . . . . ?
